data_7223186
loop_
_publ_author_name
'Aitipamula, Srinivasulu'
'Mapp, Lucy K.'
'Wong, Annie B. H.'
'Chow, Pui Shan'
'Tan, Reginald B. H.'

_publ_section_title
;
 Novel pharmaceutical cocrystals of triflusal: crystal engineering and
 physicochemical characterization
;
_journal_issue 48
_journal_name_full CrystEngComm
_journal_page_first 9323
_journal_paper_doi 10.1039/C5CE01756D
_journal_volume 17
_journal_year 2015
_chemical_formula_moiety 'C10 H7 F3 O4, C6 H6 N2 O'
_chemical_formula_sum 'C16 H13 F3 N2 O5'
_chemical_formula_weight 370.28
_chemical_melting_point 377.9
_chemical_name_systematic 'Triflusal-2-Picoliniamide cocrystal'
_space_group_crystal_system triclinic
_space_group_IT_number 2
_space_group_name_Hall '-P 1'
_space_group_name_H-M_alt 'P -1'
_symmetry_space_group_name_Hall '-P 1'
_symmetry_space_group_name_H-M 'P -1'
_atom_sites_solution_hydrogens mixed
_audit_creation_date 2015-07-06
_audit_creation_method
;
Olex2 1.2
(compiled 2015.01.26 svn.r3150 for OlexSys, GUI svn.r4998)
;
_audit_update_record
;
2015-08-31 deposited with the CCDC.
2015-11-09 downloaded from the CCDC.
;
_cell_angle_alpha 96.01(3)
_cell_angle_beta 94.85(3)
_cell_angle_gamma 95.99(3)
_cell_formula_units_Z 2
_cell_length_a 5.5536(11)
_cell_length_b 11.950(2)
_cell_length_c 12.200(2)
_cell_measurement_reflns_used 2262
_cell_measurement_temperature 110.1500
_cell_measurement_theta_max 30.9124
_cell_measurement_theta_min 2.5471
_cell_volume 797.1(3)
_computing_cell_refinement 'CrystalClear (Rigaku Inc., 2008)'
_computing_data_collection 'CrystalClear (Rigaku Inc., 2008)'
_computing_data_reduction 'CrystalClear (Rigaku Inc., 2008)'
_computing_molecular_graphics 'Olex2 (Dolomanov et al., 2009)'
_computing_publication_material 'Olex2 (Dolomanov et al., 2009)'
_computing_structure_refinement 'ShelXL (Sheldrick, 2008)'
_computing_structure_solution
;
????
;
_diffrn_ambient_temperature 110.1500
_diffrn_detector_area_resol_mean 28.5714
_diffrn_measured_fraction_theta_full 0.982
_diffrn_measured_fraction_theta_max 0.979
_diffrn_measurement_details
;
scan:
    Number of images: 300
               Slice: -110.0000 - 40.0000
         Image width: 0.5000
            Exp time: 10.0000
       Rotation axis: Omega
               Omega: 0.0000
               Kappa: 0.0000
                 Phi: 180.0000
                 XTD: 44.9843
              2theta: -20.2556
scan:
    Number of images: 262
               Slice: -110.0000 - 21.0000
         Image width: 0.5000
            Exp time: 10.0000
       Rotation axis: Omega
               Omega: 0.0000
               Kappa: -70.0000
                 Phi: 90.0000
                 XTD: 44.9843
              2theta: -20.2556
scan:
    Number of images: 262
               Slice: -110.0000 - 21.0000
         Image width: 0.5000
            Exp time: 10.0000
       Rotation axis: Omega
               Omega: 0.0000
               Kappa: -70.0000
                 Phi: 270.0000
                 XTD: 44.9843
              2theta: -20.2556
scan:
    Number of images: 210
               Slice: -110.0000 - -5.0000
         Image width: 0.5000
            Exp time: 10.0000
       Rotation axis: Omega
               Omega: 0.0000
               Kappa: 0.0000
                 Phi: 90.0000
                 XTD: 44.9843
              2theta: -20.2556
scan:
    Number of images: 208
               Slice: -110.0000 - -6.0000
         Image width: 0.5000
            Exp time: 10.0000
       Rotation axis: Omega
               Omega: 0.0000
               Kappa: -70.0000
                 Phi: 180.0000
                 XTD: 44.9843
              2theta: -20.2556
;
_diffrn_measurement_device
;
Saturn70 (2x2 bin mode)
;
_diffrn_measurement_device_details
;
AFC12 (Right): Kappa 3 circle
;
_diffrn_measurement_method dtprofit.ref
_diffrn_orient_matrix_type d*Trek
_diffrn_orient_matrix_UB_11 0.0876
_diffrn_orient_matrix_UB_12 0.0630
_diffrn_orient_matrix_UB_13 -0.1464
_diffrn_orient_matrix_UB_21 0.0076
_diffrn_orient_matrix_UB_22 0.0799
_diffrn_orient_matrix_UB_23 0.0269
_diffrn_orient_matrix_UB_31 0.0759
_diffrn_orient_matrix_UB_32 -0.0080
_diffrn_orient_matrix_UB_33 0.0321
_diffrn_radiation_detector CCD
_diffrn_radiation_monochromator 'Graphite Monochromator'
_diffrn_radiation_type MoK\a
_diffrn_radiation_wavelength 0.71073
_diffrn_reflns_av_R_equivalents 0.0165
_diffrn_reflns_av_unetI/netI 0.0154
_diffrn_reflns_laue_measured_fraction_full 0.982
_diffrn_reflns_laue_measured_fraction_max 0.979
_diffrn_reflns_limit_h_max 7
_diffrn_reflns_limit_h_min -7
_diffrn_reflns_limit_k_max 15
_diffrn_reflns_limit_k_min -15
_diffrn_reflns_limit_l_max 16
_diffrn_reflns_limit_l_min -14
_diffrn_reflns_number 11062
_diffrn_reflns_point_group_measured_fraction_full 0.982
_diffrn_reflns_point_group_measured_fraction_max 0.979
_diffrn_reflns_theta_full 25.242
_diffrn_reflns_theta_max 28.282
_diffrn_reflns_theta_min 3.374
_diffrn_source 'Sealed Tube'
_diffrn_source_current 40.0000
_diffrn_source_power 2.0000
_diffrn_source_voltage 50.0000
_exptl_absorpt_coefficient_mu 0.138
_exptl_absorpt_correction_T_max 0.9704
_exptl_absorpt_correction_T_min 0.9419
_exptl_absorpt_correction_type multi-scan
_exptl_absorpt_process_details 'R. H. Blessing, Acta Cryst. 1995 A51, 33-38'
_exptl_crystal_colour colourless
_exptl_crystal_colour_primary colourless
_exptl_crystal_density_diffrn 1.543
_exptl_crystal_description needle
_exptl_crystal_F_000 380
_exptl_crystal_recrystallization_method 'Re-crystallisation from solvent: Tetrahydrofuran'
_exptl_crystal_size_max 0.44
_exptl_crystal_size_mid 0.33
_exptl_crystal_size_min 0.22
_refine_diff_density_max 0.448
_refine_diff_density_min -0.311
_refine_diff_density_rms 0.047
_refine_ls_extinction_method none
_refine_ls_goodness_of_fit_ref 1.086
_refine_ls_hydrogen_treatment mixed
_refine_ls_matrix_type full
_refine_ls_number_parameters 248
_refine_ls_number_reflns 3873
_refine_ls_number_restraints 0
_refine_ls_restrained_S_all 1.086
_refine_ls_R_factor_all 0.0456
_refine_ls_R_factor_gt 0.0442
_refine_ls_shift/su_max 0.000
_refine_ls_shift/su_mean 0.000
_refine_ls_structure_factor_coef Fsqd
_refine_ls_weighting_details 'w=1/[\s^2^(Fo^2^)+(0.0626P)^2^+0.2857P] where P=(Fo^2^+2Fc^2^)/3'
_refine_ls_weighting_scheme calc
_refine_ls_wR_factor_gt 0.1184
_refine_ls_wR_factor_ref 0.1198
_reflns_Friedel_coverage 0.000
_reflns_number_gt 3720
_reflns_number_total 3873
_reflns_threshold_expression 'I > 2\s(I)'
_cod_data_source_file c5ce01756d2.cif
_cod_data_source_block TRFL-PA
_cod_depositor_comments 'Adding full bibliography for 7223184--7223189.cif.'
_cod_database_code 7223186
_shelxl_version_number 2013-4
_shelx_space_group_comment
;
The symmetry employed for this shelxl refinement is uniquely defined
by the following loop, which should always be used as a source of
symmetry information in preference to the above space-group names.
They are only intended as comments.
;
_shelx_estimated_absorpt_t_max 0.970
_shelx_estimated_absorpt_t_min 0.942
_diffrn_number_total 4471
_olex2_refinement_description
;
1. Fixed Uiso
 At 1.2 times of:
  All C(H) groups
 At 1.5 times of:
  All C(H,H,H) groups
2.a Aromatic/amide H refined with riding coordinates:
 C8(H8), C5(H5), C6(H6), C13(H13), C16(H16), C15(H15), C14(H14)
2.b Idealised Me refined as rotating group:
 C1(H1A,H1B,H1C)
;
_olex2_submission_special_instructions 'No special instructions were received'

loop_
_space_group_symop_operation_xyz
'x, y, z'
'-x, -y, -z'

loop_
_atom_site_label
_atom_site_type_symbol
_atom_site_fract_x
_atom_site_fract_y
_atom_site_fract_z
_atom_site_U_iso_or_equiv
_atom_site_adp_type
_atom_site_occupancy
_atom_site_site_symmetry_order
_atom_site_calc_flag
_atom_site_refinement_flags_posn
O3 O 1.12533(19) 0.36076(8) 0.62241(8) 0.0325(2) Uani 1 1 d .
O1 O 0.96157(16) 0.09987(8) 0.59388(8) 0.0274(2) Uani 1 1 d .
O2 O 1.16844(15) 0.18475(8) 0.46831(7) 0.0254(2) Uani 1 1 d .
O4 O 0.81085(19) 0.45965(8) 0.59382(8) 0.0322(2) Uani 1 1 d .
F2 F 0.51881(19) 0.16226(8) 0.07252(7) 0.0416(2) Uani 1 1 d .
C4 C 0.8455(2) 0.30801(10) 0.45949(9) 0.0226(2) Uani 1 1 d .
F3 F 0.3186(2) 0.05750(11) 0.17020(9) 0.0702(4) Uani 1 1 d .
F1 F 0.6694(3) 0.02064(10) 0.13016(9) 0.0706(4) Uani 1 1 d .
C8 C 0.8594(2) 0.14880(10) 0.31997(10) 0.0251(2) Uani 1 1 d .
H8 H 0.9354 0.0854 0.2926 0.030 Uiso 1 1 calc R
C2 C 1.1518(2) 0.13242(10) 0.56156(10) 0.0240(2) Uani 1 1 d .
C5 C 0.6387(2) 0.33528(10) 0.39927(10) 0.0247(2) Uani 1 1 d .
H5 H 0.5632 0.3992 0.4259 0.030 Uiso 1 1 calc R
C6 C 0.5413(2) 0.27070(10) 0.30123(10) 0.0255(2) Uani 1 1 d .
H6 H 0.4006 0.2901 0.2610 0.031 Uiso 1 1 calc R
C7 C 0.6527(2) 0.17724(10) 0.26277(10) 0.0248(2) Uani 1 1 d .
C3 C 0.9539(2) 0.21395(10) 0.41758(10) 0.0230(2) Uani 1 1 d .
C9 C 0.9440(2) 0.37803(10) 0.56640(10) 0.0241(2) Uani 1 1 d .
C10 C 0.5416(3) 0.10403(11) 0.15905(10) 0.0290(3) Uani 1 1 d .
C1 C 1.3994(3) 0.12111(14) 0.61355(13) 0.0363(3) Uani 1 1 d .
H1A H 1.3927 0.1160 0.6929 0.055 Uiso 1 1 calc GR
H1B H 1.5110 0.1874 0.6031 0.055 Uiso 1 1 calc GR
H1C H 1.4572 0.0525 0.5789 0.055 Uiso 1 1 calc GR
O11 O 1.06604(17) 0.42436(8) 0.21692(7) 0.0283(2) Uani 1 1 d .
N12 N 0.70786(19) 0.38110(9) -0.04272(9) 0.0250(2) Uani 1 1 d .
N11 N 0.7323(2) 0.50444(9) 0.16006(9) 0.0275(2) Uani 1 1 d .
C13 C 1.0543(3) 0.29034(12) 0.01694(11) 0.0313(3) Uani 1 1 d .
H13 H 1.1786 0.2838 0.0736 0.038 Uiso 1 1 calc R
C16 C 0.6980(2) 0.31709(11) -0.14016(11) 0.0289(3) Uani 1 1 d .
H16 H 0.5748 0.3266 -0.1962 0.035 Uiso 1 1 calc R
C15 C 0.8567(2) 0.23776(11) -0.16433(11) 0.0297(3) Uani 1 1 d .
H15 H 0.8401 0.1936 -0.2345 0.036 Uiso 1 1 calc R
C11 C 0.9002(2) 0.43523(10) 0.14487(10) 0.0231(2) Uani 1 1 d .
C12 C 0.8852(2) 0.36598(10) 0.03390(9) 0.0224(2) Uani 1 1 d .
C14 C 1.0388(3) 0.22416(12) -0.08457(11) 0.0337(3) Uani 1 1 d .
H14 H 1.1511 0.1708 -0.0986 0.040 Uiso 1 1 calc R
H11A H 0.623(3) 0.5107(16) 0.1084(16) 0.038(5) Uiso 1 1 d .
H11B H 0.742(4) 0.5463(17) 0.2229(17) 0.045(5) Uiso 1 1 d .
H4 H 0.871(5) 0.497(2) 0.664(2) 0.075(7) Uiso 1 1 d .

loop_
_atom_site_aniso_label
_atom_site_aniso_U_11
_atom_site_aniso_U_22
_atom_site_aniso_U_33
_atom_site_aniso_U_23
_atom_site_aniso_U_13
_atom_site_aniso_U_12
O3 0.0396(5) 0.0285(5) 0.0270(5) -0.0046(4) -0.0076(4) 0.0095(4)
O1 0.0263(4) 0.0280(4) 0.0285(4) 0.0024(3) 0.0037(3) 0.0060(3)
O2 0.0218(4) 0.0292(4) 0.0250(4) 0.0013(3) 0.0015(3) 0.0041(3)
O4 0.0366(5) 0.0327(5) 0.0253(5) -0.0078(4) -0.0047(4) 0.0121(4)
F2 0.0613(6) 0.0368(5) 0.0237(4) 0.0017(3) -0.0076(4) 0.0039(4)
C4 0.0276(6) 0.0207(5) 0.0190(5) 0.0017(4) 0.0018(4) 0.0010(4)
F3 0.0678(7) 0.0817(8) 0.0448(6) -0.0212(6) 0.0121(5) -0.0448(7)
F1 0.0993(9) 0.0541(6) 0.0513(6) -0.0313(5) -0.0384(6) 0.0501(6)
C8 0.0292(6) 0.0229(5) 0.0231(5) -0.0001(4) 0.0033(4) 0.0046(4)
C2 0.0258(6) 0.0218(5) 0.0234(5) -0.0033(4) 0.0002(4) 0.0055(4)
C5 0.0305(6) 0.0213(5) 0.0221(5) 0.0009(4) 0.0010(4) 0.0048(4)
C6 0.0294(6) 0.0241(5) 0.0222(5) 0.0018(4) -0.0019(4) 0.0039(4)
C7 0.0316(6) 0.0213(5) 0.0205(5) 0.0007(4) 0.0006(4) 0.0014(4)
C3 0.0232(5) 0.0242(5) 0.0217(5) 0.0032(4) 0.0020(4) 0.0029(4)
C9 0.0306(6) 0.0208(5) 0.0204(5) 0.0013(4) 0.0012(4) 0.0025(4)
C10 0.0373(7) 0.0238(6) 0.0244(6) -0.0010(5) -0.0024(5) 0.0046(5)
C1 0.0262(6) 0.0444(8) 0.0378(7) 0.0046(6) -0.0043(5) 0.0070(6)
O11 0.0342(5) 0.0285(4) 0.0216(4) -0.0025(3) -0.0033(3) 0.0109(4)
N12 0.0275(5) 0.0240(5) 0.0226(5) -0.0020(4) -0.0008(4) 0.0060(4)
N11 0.0335(6) 0.0279(5) 0.0205(5) -0.0037(4) -0.0031(4) 0.0119(4)
C13 0.0336(7) 0.0338(7) 0.0262(6) -0.0036(5) -0.0028(5) 0.0138(5)
C16 0.0304(6) 0.0303(6) 0.0241(6) -0.0046(5) -0.0042(5) 0.0082(5)
C15 0.0319(6) 0.0305(6) 0.0245(6) -0.0075(5) 0.0000(5) 0.0061(5)
C11 0.0285(6) 0.0198(5) 0.0206(5) 0.0008(4) 0.0010(4) 0.0034(4)
C12 0.0258(5) 0.0205(5) 0.0203(5) -0.0003(4) 0.0018(4) 0.0033(4)
C14 0.0342(7) 0.0360(7) 0.0304(7) -0.0072(5) -0.0003(5) 0.0156(5)

loop_
_atom_type_symbol
_atom_type_description
_atom_type_scat_dispersion_real
_atom_type_scat_dispersion_imag
_atom_type_scat_source
C C 0.0033 0.0016 'International Tables Vol C Tables 4.2.6.8 and 6.1.1.4'
H H 0.0000 0.0000 'International Tables Vol C Tables 4.2.6.8 and 6.1.1.4'
N N 0.0061 0.0033 'International Tables Vol C Tables 4.2.6.8 and 6.1.1.4'
O O 0.0106 0.0060 'International Tables Vol C Tables 4.2.6.8 and 6.1.1.4'
F F 0.0171 0.0103 'International Tables Vol C Tables 4.2.6.8 and 6.1.1.4'

loop_
_geom_angle_atom_site_label_1
_geom_angle_atom_site_label_2
_geom_angle_atom_site_label_3
_geom_angle
C2 O2 C3 117.04(9)
C9 O4 H4 109.3(16)
C5 C4 C3 118.01(11)
C5 C4 C9 120.07(11)
C3 C4 C9 121.92(11)
C7 C8 H8 120.4
C3 C8 H8 120.4
C3 C8 C7 119.15(11)
O1 C2 O2 123.20(11)
O1 C2 C1 126.63(12)
O2 C2 C1 110.16(11)
C4 C5 H5 119.4
C6 C5 C4 121.24(12)
C6 C5 H5 119.4
C5 C6 H6 120.5
C5 C6 C7 119.08(12)
C7 C6 H6 120.5
C8 C7 C6 121.02(11)
C8 C7 C10 119.70(11)
C6 C7 C10 119.25(12)
O2 C3 C4 121.91(11)
C8 C3 O2 116.51(11)
C8 C3 C4 121.49(12)
O3 C9 O4 123.50(11)
O3 C9 C4 123.87(11)
O4 C9 C4 112.63(11)
F2 C10 C7 112.48(10)
F3 C10 F2 105.53(12)
F3 C10 C7 111.82(11)
F1 C10 F2 106.62(12)
F1 C10 F3 107.02(13)
F1 C10 C7 112.90(12)
C2 C1 H1A 109.5
C2 C1 H1B 109.5
C2 C1 H1C 109.5
H1A C1 H1B 109.5
H1A C1 H1C 109.5
H1B C1 H1C 109.5
C16 N12 C12 116.29(11)
C11 N11 H11A 121.2(13)
C11 N11 H11B 117.9(13)
H11A N11 H11B 120.8(18)
C12 C13 H13 120.7
C12 C13 C14 118.69(12)
C14 C13 H13 120.7
N12 C16 H16 118.0
N12 C16 C15 124.02(12)
C15 C16 H16 118.0
C16 C15 H15 120.6
C14 C15 C16 118.72(12)
C14 C15 H15 120.6
O11 C11 N11 123.76(11)
O11 C11 C12 119.18(11)
N11 C11 C12 117.06(11)
N12 C12 C13 123.90(11)
N12 C12 C11 117.86(11)
C13 C12 C11 118.24(11)
C13 C14 H14 120.8
C15 C14 C13 118.37(12)
C15 C14 H14 120.8

loop_
_geom_bond_atom_site_label_1
_geom_bond_atom_site_label_2
_geom_bond_distance
O3 C9 1.2168(16)
O1 C2 1.2000(16)
O2 C2 1.3595(15)
O2 C3 1.3901(15)
O4 C9 1.3167(16)
O4 H4 0.94(3)
F2 C10 1.3282(16)
C4 C5 1.3968(18)
C4 C3 1.3998(17)
C4 C9 1.5019(17)
F3 C10 1.3272(18)
F1 C10 1.3184(16)
C8 H8 0.9500
C8 C7 1.3840(18)
C8 C3 1.3836(17)
C2 C1 1.4898(18)
C5 H5 0.9500
C5 C6 1.3889(17)
C6 H6 0.9500
C6 C7 1.3906(18)
C7 C10 1.5071(17)
C1 H1A 0.9800
C1 H1B 0.9800
C1 H1C 0.9800
O11 C11 1.2448(15)
N12 C16 1.3383(16)
N12 C12 1.3393(16)
N11 C11 1.3215(16)
N11 H11A 0.85(2)
N11 H11B 0.86(2)
C13 H13 0.9500
C13 C12 1.3830(17)
C13 C14 1.3888(18)
C16 H16 0.9500
C16 C15 1.3863(18)
C15 H15 0.9500
C15 C14 1.3775(19)
C11 C12 1.5021(16)
C14 H14 0.9500

loop_
_geom_hbond_atom_site_label_D
_geom_hbond_atom_site_label_H
_geom_hbond_atom_site_label_A
_geom_hbond_distance_DH
_geom_hbond_distance_HA
_geom_hbond_distance_DA
_geom_hbond_angle_DHA
_geom_hbond_site_symmetry_A
N11 H11A N12 0.85(2) 2.48(2) 3.2269(18) 146.6(17) 2_665
N11 H11B O3 0.86(2) 2.12(2) 2.9575(17) 162.8(18) 2_766
O4 H4 O11 0.94(3) 1.64(3) 2.5661(15) 169(2) 2_766

loop_
_geom_torsion_atom_site_label_1
_geom_torsion_atom_site_label_2
_geom_torsion_atom_site_label_3
_geom_torsion_atom_site_label_4
_geom_torsion
C4 C5 C6 C7 0.01(18)
C8 C7 C10 F2 -124.53(13)
C8 C7 C10 F3 116.93(15)
C8 C7 C10 F1 -3.82(18)
C2 O2 C3 C4 76.96(14)
C2 O2 C3 C8 -106.41(12)
C5 C4 C3 O2 175.96(10)
C5 C4 C3 C8 -0.50(17)
C5 C4 C9 O3 -178.69(12)
C5 C4 C9 O4 2.05(16)
C5 C6 C7 C8 -0.71(18)
C5 C6 C7 C10 177.40(11)
C6 C7 C10 F2 57.33(16)
C6 C7 C10 F3 -61.21(16)
C6 C7 C10 F1 178.04(13)
C7 C8 C3 O2 -176.82(10)
C7 C8 C3 C4 -0.18(18)
C3 O2 C2 O1 8.50(17)
C3 O2 C2 C1 -172.41(11)
C3 C4 C5 C6 0.59(18)
C3 C4 C9 O3 1.96(19)
C3 C4 C9 O4 -177.31(11)
C3 C8 C7 C6 0.79(18)
C3 C8 C7 C10 -177.31(11)
C9 C4 C5 C6 -178.80(11)
C9 C4 C3 O2 -4.67(17)
C9 C4 C3 C8 178.87(11)
O11 C11 C12 N12 -178.70(11)
O11 C11 C12 C13 1.48(18)
N12 C16 C15 C14 -1.0(2)
N11 C11 C12 N12 1.75(17)
N11 C11 C12 C13 -178.06(12)
C16 N12 C12 C13 0.57(19)
C16 N12 C12 C11 -179.23(11)
C16 C15 C14 C13 0.4(2)
C12 N12 C16 C15 0.5(2)
C12 C13 C14 C15 0.6(2)
C14 C13 C12 N12 -1.2(2)
C14 C13 C12 C11 178.64(12)
